data_4037732
loop_
_publ_author_name
'Swamy, K. C. Kumara'
'Sunke, Rajnikanth'
'Kalyani, Adula'

_publ_section_title
;
 Cu(I)-Catalyzed Ligand-free Tandem One Pot or Sequential Annulation via
 Knoevenagel Intermediate: An Entry into Multifunctional Naphthalenes,
 Phenanthrenes, Quinolines and Benzo[b]carbazoles.
;
_journal_name_full 'The Journal of organic chemistry'
_journal_paper_doi 10.1021/acs.joc.9b02991
_journal_year 2019
_chemical_formula_sum 'C13 H11 N3 O2'
_chemical_formula_weight 241.25
_space_group_IT_number 2
_space_group_name_Hall '-P 1'
_space_group_name_H-M_alt 'P -1'
_symmetry_cell_setting triclinic
_symmetry_space_group_name_H-M 'P -1'
_atom_sites_solution_hydrogens geom
_atom_sites_solution_primary direct
_atom_sites_solution_secondary difmap
_audit_creation_method SHELXL-97
_cell_angle_alpha 66.365(5)
_cell_angle_beta 74.766(11)
_cell_angle_gamma 84.533(8)
_cell_formula_units_Z 2
_cell_length_a 7.6992(12)
_cell_length_b 8.7622(4)
_cell_length_c 9.7258(6)
_cell_measurement_reflns_used 2883
_cell_measurement_temperature 293(2)
_cell_measurement_theta_max 26.2000
_cell_measurement_theta_min 2.34
_cell_volume 579.93(11)
_computing_cell_refinement 'CrysAlisPro 1.171.40.35a (Rigaku OD, 2018)'
_computing_data_collection 'CrysAlisPro 1.171.40.35a (Rigaku OD, 2018)'
_computing_data_reduction 'CrysAlisPro 1.171.40.35a (Rigaku OD, 2018)'
_computing_structure_refinement 'SHELXL-97 (Sheldrick, 1997)'
_computing_structure_solution 'SHELXS-97 (Sheldrick, 1990)'
_diffrn_ambient_temperature 293(2)
_diffrn_measured_fraction_theta_full 0.997
_diffrn_measured_fraction_theta_max 0.997
_diffrn_measurement_device_type 'XtaLAB Synergy, Single source at offset/far, HyPix3000'
_diffrn_measurement_method '\w scans'
_diffrn_radiation_monochromator graphite
_diffrn_radiation_source 'fine-focus sealed tube'
_diffrn_radiation_type MoK\a
_diffrn_radiation_wavelength 0.71073
_diffrn_reflns_av_R_equivalents 0.0459
_diffrn_reflns_av_sigmaI/netI 0.0508
_diffrn_reflns_limit_h_max 9
_diffrn_reflns_limit_h_min -9
_diffrn_reflns_limit_k_max 10
_diffrn_reflns_limit_k_min -10
_diffrn_reflns_limit_l_max 11
_diffrn_reflns_limit_l_min -11
_diffrn_reflns_number 6408
_diffrn_reflns_theta_full 25.00
_diffrn_reflns_theta_max 25.00
_diffrn_reflns_theta_min 2.36
_diffrn_standards_number 0
_exptl_absorpt_coefficient_mu 0.097
_exptl_absorpt_correction_T_max 1.00000
_exptl_absorpt_correction_T_min 0.68920
_exptl_absorpt_correction_type multi-scan
_exptl_crystal_colour COLOURLESS
_exptl_crystal_density_diffrn 1.382
_exptl_crystal_density_method 'not measured'
_exptl_crystal_description BLOCK
_exptl_crystal_F_000 252
_exptl_crystal_size_max 0.15
_exptl_crystal_size_mid 0.1
_exptl_crystal_size_min 0.09
_refine_diff_density_max 0.275
_refine_diff_density_min -0.242
_refine_diff_density_rms 0.070
_refine_ls_extinction_coef 0.009(9)
_refine_ls_extinction_expression Fc^*^=kFc[1+0.001xFc^2^\l^3^/sin(2\q)]^-1/4^
_refine_ls_extinction_method SHELXL
_refine_ls_goodness_of_fit_ref 1.245
_refine_ls_hydrogen_treatment mixed
_refine_ls_matrix_type full
_refine_ls_number_parameters 165
_refine_ls_number_reflns 2033
_refine_ls_number_restraints 0
_refine_ls_restrained_S_all 1.245
_refine_ls_R_factor_all 0.1208
_refine_ls_R_factor_gt 0.0923
_refine_ls_shift/su_max 0.000
_refine_ls_shift/su_mean 0.000
_refine_ls_structure_factor_coef Fsqd
_refine_ls_weighting_details 'calc w=1/[\s^2^(Fo^2^)+(0.1002P)^2^+1.2418P] where P=(Fo^2^+2Fc^2^)/3'
_refine_ls_weighting_scheme calc
_refine_ls_wR_factor_gt 0.3067
_refine_ls_wR_factor_ref 0.3195
_reflns_number_gt 1322
_reflns_number_total 2033
_reflns_threshold_expression >2sigma(I)
_cod_data_source_file jo9b02991_si_001.cif
_cod_data_source_block Compound3ha1
_cod_depositor_comments
;
The following automatic conversions were performed:

data item '_exptl_absorpt_correction_type' value 'MULTI-SCAN' was
changed to 'multi-scan' in accordance with the
/home/data/users/saulius/crontab/automatic-downloads/rss-feeds/ACS/lib/dictionaries/cif_core.dic
dictionary named 'cif_core.dic' version 2.4.2 last updated on
2011-04-26.

Automatic conversion script
Id: cif_fix_values 7556 2019-12-06 15:28:31Z antanas 
;
_cod_original_cell_volume 579.93(10)
_cod_database_code 4037732

loop_
_symmetry_equiv_pos_as_xyz
'x, y, z'
'-x, -y, -z'

loop_
_atom_site_label
_atom_site_type_symbol
_atom_site_fract_x
_atom_site_fract_y
_atom_site_fract_z
_atom_site_U_iso_or_equiv
_atom_site_adp_type
_atom_site_occupancy
_atom_site_symmetry_multiplicity
_atom_site_calc_flag
_atom_site_refinement_flags
N2 N 0.4363(6) 1.2855(5) 0.2019(5) 0.0497(12) Uani 1 1 d .
C1 C 0.5685(7) 1.0384(6) 0.1614(6) 0.0468(13) Uani 1 1 d .
O1 O 0.7110(6) 0.7998(4) 0.1414(5) 0.0614(12) Uani 1 1 d .
C4 C 0.3385(7) 1.1826(6) 0.3433(6) 0.0471(13) Uani 1 1 d .
O2 O 0.8008(6) 1.0402(5) -0.0592(5) 0.0638(12) Uani 1 1 d .
N1 N 0.6404(7) 1.3209(5) -0.0267(5) 0.0628(15) Uani 1 1 d .
H1A H 0.6259 1.4267 -0.0553 0.075 Uiso 1 1 calc R
H1B H 0.7140 1.2816 -0.0876 0.075 Uiso 1 1 calc R
C6 C 0.2270(8) 1.2507(6) 0.4451(6) 0.0496(14) Uani 1 1 d .
C2 C 0.4628(8) 0.9396(6) 0.2992(6) 0.0506(14) Uani 1 1 d .
H2 H 0.4707 0.8245 0.3307 0.061 Uiso 1 1 calc R
C3 C 0.3416(7) 1.0069(6) 0.3955(6) 0.0488(14) Uani 1 1 d .
C8 C 0.1207(8) 1.1512(7) 0.5860(6) 0.0547(15) Uani 1 1 d .
H8 H 0.0459 1.1995 0.6492 0.066 Uiso 1 1 calc R
C10 C 0.2334(8) 0.9077(7) 0.5403(6) 0.0571(16) Uani 1 1 d .
H10 H 0.2360 0.7923 0.5726 0.069 Uiso 1 1 calc R
C5 C 0.5482(7) 1.2169(6) 0.1130(6) 0.0482(14) Uani 1 1 d .
C11 C 0.7053(8) 0.9647(6) 0.0664(6) 0.0502(14) Uani 1 1 d .
C7 C 0.2258(9) 1.4278(7) 0.4047(7) 0.0616(17) Uani 1 1 d .
N3 N 0.2252(9) 1.5676(7) 0.3766(6) 0.086(2) Uani 1 1 d .
C9 C 0.1246(9) 0.9774(7) 0.6345(7) 0.0604(16) Uani 1 1 d .
H9 H 0.0536 0.9102 0.7300 0.072 Uiso 1 1 calc R
C13 C 0.8405(9) 0.7095(7) 0.0665(7) 0.0612(17) Uani 1 1 d .
H13A H 0.9607 0.7546 0.0397 0.073 Uiso 1 1 calc R
H13B H 0.8118 0.7169 -0.0273 0.073 Uiso 1 1 calc R
C12 C 0.8293(11) 0.5317(7) 0.1810(8) 0.076(2) Uani 1 1 d .
H12A H 0.8565 0.5267 0.2736 0.114 Uiso 1 1 calc R
H12B H 0.9144 0.4662 0.1368 0.114 Uiso 1 1 calc R
H12C H 0.7100 0.4887 0.2058 0.114 Uiso 1 1 calc R

loop_
_atom_site_aniso_label
_atom_site_aniso_U_11
_atom_site_aniso_U_22
_atom_site_aniso_U_33
_atom_site_aniso_U_23
_atom_site_aniso_U_13
_atom_site_aniso_U_12
N2 0.055(3) 0.038(2) 0.045(3) -0.007(2) -0.010(2) 0.002(2)
C1 0.051(3) 0.037(3) 0.047(3) -0.012(2) -0.012(2) 0.002(2)
O1 0.076(3) 0.0360(19) 0.059(2) -0.0138(18) -0.004(2) 0.0038(18)
C4 0.048(3) 0.037(3) 0.046(3) -0.006(2) -0.012(2) 0.002(2)
O2 0.075(3) 0.047(2) 0.050(2) -0.0093(19) 0.000(2) 0.003(2)
N1 0.077(4) 0.041(2) 0.050(3) -0.008(2) 0.002(2) 0.003(2)
C6 0.058(3) 0.041(3) 0.044(3) -0.010(2) -0.013(3) -0.002(2)
C2 0.057(3) 0.034(3) 0.053(3) -0.011(2) -0.012(3) 0.001(2)
C3 0.056(3) 0.039(3) 0.046(3) -0.010(2) -0.010(3) -0.003(2)
C8 0.060(4) 0.054(3) 0.046(3) -0.017(3) -0.011(3) 0.002(3)
C10 0.062(4) 0.042(3) 0.051(3) -0.005(3) -0.007(3) -0.004(3)
C5 0.052(3) 0.041(3) 0.046(3) -0.010(2) -0.013(2) 0.002(2)
C11 0.058(3) 0.038(3) 0.049(3) -0.011(2) -0.016(3) 0.003(2)
C7 0.074(4) 0.048(3) 0.050(3) -0.015(3) -0.003(3) 0.005(3)
N3 0.119(5) 0.050(3) 0.065(4) -0.018(3) 0.010(3) 0.002(3)
C9 0.067(4) 0.051(3) 0.042(3) -0.002(3) -0.004(3) -0.007(3)
C13 0.070(4) 0.048(3) 0.057(4) -0.021(3) -0.005(3) 0.010(3)
C12 0.099(5) 0.048(3) 0.066(4) -0.017(3) -0.006(4) 0.009(3)

loop_
_atom_type_symbol
_atom_type_description
_atom_type_scat_dispersion_real
_atom_type_scat_dispersion_imag
_atom_type_scat_source
C C 0.0033 0.0016 'International Tables Vol C Tables 4.2.6.8 and 6.1.1.4'
H H 0.0000 0.0000 'International Tables Vol C Tables 4.2.6.8 and 6.1.1.4'
N N 0.0061 0.0033 'International Tables Vol C Tables 4.2.6.8 and 6.1.1.4'
O O 0.0106 0.0060 'International Tables Vol C Tables 4.2.6.8 and 6.1.1.4'

loop_
_geom_angle_atom_site_label_1
_geom_angle_atom_site_label_2
_geom_angle_atom_site_label_3
_geom_angle
C5 N2 C4 118.3(4)
C2 C1 C5 117.9(5)
C2 C1 C11 120.7(5)
C5 C1 C11 121.4(5)
C11 O1 C13 117.5(4)
N2 C4 C3 123.0(5)
N2 C4 C6 120.0(5)
C3 C4 C6 117.0(5)
C8 C6 C4 121.7(5)
C8 C6 C7 118.1(5)
C4 C6 C7 120.2(5)
C1 C2 C3 121.6(5)
C10 C3 C2 122.8(5)
C10 C3 C4 120.4(5)
C2 C3 C4 116.7(5)
C6 C8 C9 120.3(5)
C9 C10 C3 121.2(5)
N2 C5 N1 117.1(5)
N2 C5 C1 122.3(5)
N1 C5 C1 120.6(5)
O2 C11 O1 123.5(5)
O2 C11 C1 126.0(5)
O1 C11 C1 110.5(5)
N3 C7 C6 178.2(7)
C10 C9 C8 119.5(5)
O1 C13 C12 106.2(5)

loop_
_geom_bond_atom_site_label_1
_geom_bond_atom_site_label_2
_geom_bond_distance
N2 C5 1.333(7)
N2 C4 1.364(6)
C1 C2 1.355(7)
C1 C5 1.447(7)
C1 C11 1.489(8)
O1 C11 1.335(6)
O1 C13 1.442(7)
C4 C3 1.414(7)
C4 C6 1.415(8)
O2 C11 1.201(6)
N1 C5 1.343(7)
C6 C8 1.377(7)
C6 C7 1.440(8)
C2 C3 1.405(8)
C3 C10 1.405(7)
C8 C9 1.402(8)
C10 C9 1.364(8)
C7 N3 1.143(7)
C13 C12 1.503(8)
